data_4328484
loop_
_publ_author_name
'Wilfried-Solo Ojo'
'Kane Jacob'
'Emmanuelle Despagnet-Ayoub'
'Bianca K. Mu\~noz'
'Sergio Gonell'
'Laure Vendier'
'Viet-Hoang Nguyen'
'Michel Etienne'

_publ_contact_author
;
Michel Etienne
;
_publ_contact_author_address
;
Laboratoire de Chimie de Coordination
205 Route de Narbonne
31077 Toulouse Cedex 04
;
_publ_contact_author_email Michel.Etienne@lcc-toulouse.fr
_publ_section_title
;
 Highly Fluorinated Aryl-Substituted Tris(indazolyl)borate Thallium
 Complexes: Diverse Regiochemistry at the B-N Bond
;
_journal_name_full 'Inorganic Chemistry'
_journal_page_first 2893
_journal_page_last 2901
_journal_paper_doi 10.1021/ic202125c
_journal_volume 51
_journal_year 2012
_chemical_compound_source 'synthesis as described'
_chemical_formula_moiety 'C13 H F9 N2'
_chemical_formula_sum 'C13 H F9 N2'
_chemical_formula_weight 356.16
_chemical_name_systematic
;
 ?
;
_space_group_IT_number 2
_symmetry_cell_setting triclinic
_symmetry_Int_Tables_number 2
_symmetry_space_group_name_Hall '-P 1'
_symmetry_space_group_name_H-M 'P -1'
_atom_sites_solution_hydrogens geom
_atom_sites_solution_primary direct
_atom_sites_solution_secondary difmap
_cell_angle_alpha 67.237(3)
_cell_angle_beta 82.115(2)
_cell_angle_gamma 89.001(2)
_cell_formula_units_Z 2
_cell_length_a 3.81860(10)
_cell_length_b 12.3676(3)
_cell_length_c 13.7752(4)
_cell_measurement_reflns_used 8502
_cell_measurement_temperature 180(2)
_cell_measurement_theta_max 29.17
_cell_measurement_theta_min 3.5686
_cell_measurement_wavelength 0.71073
_cell_volume 593.77(3)
_computing_cell_refinement 'CrysAlisPro, Oxford Diffraction Ltd.'
_computing_data_collection 'CrysAlisPro, Oxford Diffraction Ltd.'
_computing_data_reduction 'CrysAlisPro, Oxford Diffraction Ltd.'
_computing_molecular_graphics 'Ortep-3 for Windows (Farrugia, 1997)'
_computing_publication_material 'WinGX publication routines (Farrugia, 1999)'
_computing_structure_refinement 'SHELXL-97 (Sheldrick, 2008)'
_computing_structure_solution 'SIR92 (Giacovazzo et al, 1993)'
_diffrn_ambient_temperature 180(2)
_diffrn_detector_area_resol_mean 16.1978
_diffrn_measured_fraction_theta_full 0.997
_diffrn_measured_fraction_theta_max 0.997
_diffrn_measurement_device_type 'Xcalibur, Eos, Gemini ultra'
_diffrn_measurement_method '\w scans'
_diffrn_radiation_monochromator graphite
_diffrn_radiation_probe x-ray
_diffrn_radiation_type MoK\a
_diffrn_radiation_wavelength 0.71073
_diffrn_reflns_av_R_equivalents 0.0184
_diffrn_reflns_av_unetI/netI 0.011
_diffrn_reflns_limit_h_max 4
_diffrn_reflns_limit_h_min -4
_diffrn_reflns_limit_k_max 15
_diffrn_reflns_limit_k_min -15
_diffrn_reflns_limit_l_max 16
_diffrn_reflns_limit_l_min -16
_diffrn_reflns_number 11765
_diffrn_reflns_theta_full 25.68
_diffrn_reflns_theta_max 25.68
_diffrn_reflns_theta_min 3.58
_exptl_absorpt_coefficient_mu 0.22
_exptl_absorpt_correction_T_max 0.997
_exptl_absorpt_correction_T_min 0.906
_exptl_absorpt_correction_type multi-scan
_exptl_absorpt_process_details
;
        CrysAlisPro, Oxford Diffraction Ltd.,
        Version 1.171.33.66 (release 28-04-2010 CrysAlis171 .NET)
        (compiled Apr 28 2010,14:27:37)
        empirical absorption correction using spherical harmonics,
 implemented in SCALE3 ABSPACK scaling algorithm.
;
_exptl_crystal_colour colourless
_exptl_crystal_density_diffrn 1.992
_exptl_crystal_description parallelepiped
_exptl_crystal_F_000 348
_exptl_crystal_size_max 0.25
_exptl_crystal_size_mid 0.15
_exptl_crystal_size_min 0.03
_refine_diff_density_max 0.241
_refine_diff_density_min -0.168
_refine_diff_density_rms 0.037
_refine_ls_extinction_method none
_refine_ls_goodness_of_fit_ref 1.141
_refine_ls_hydrogen_treatment mixed
_refine_ls_matrix_type full
_refine_ls_number_parameters 220
_refine_ls_number_reflns 2253
_refine_ls_number_restraints 1
_refine_ls_restrained_S_all 1.14
_refine_ls_R_factor_all 0.0323
_refine_ls_R_factor_gt 0.027
_refine_ls_shift/su_max 0.001
_refine_ls_shift/su_mean 0
_refine_ls_structure_factor_coef Fsqd
_refine_ls_weighting_details 'calc w=1/[\s^2^(Fo^2^)+(0.0461P)^2^+0.1159P] where P=(Fo^2^+2Fc^2^)/3'
_refine_ls_weighting_scheme calc
_refine_ls_wR_factor_gt 0.081
_refine_ls_wR_factor_ref 0.083
_reflns_number_gt 1902
_reflns_number_total 2253
_reflns_threshold_expression >2\s(I)
_cod_data_source_file ic202125c_si_001_3.cif
_cod_data_source_block 2
_cod_original_sg_symbol_Hall '-P 1 '
_cod_database_code 4328484

loop_
_symmetry_equiv_pos_as_xyz
'x, y, z'
'-x, -y, -z'

loop_
_atom_site_label
_atom_site_type_symbol
_atom_site_fract_x
_atom_site_fract_y
_atom_site_fract_z
_atom_site_U_iso_or_equiv
_atom_site_adp_type
_atom_site_occupancy
_atom_site_symmetry_multiplicity
_atom_site_calc_flag
_atom_site_refinement_flags
C1 C 0.4809(3) -0.12073(11) 0.79734(11) 0.0219(3) Uani 1 1 d .
C2 C 0.4687(4) -0.13840(12) 0.70389(11) 0.0245(3) Uani 1 1 d .
C3 C 0.5637(4) -0.24241(13) 0.69404(12) 0.0320(3) Uani 1 1 d .
C4 C 0.6733(4) -0.33291(13) 0.77856(14) 0.0368(4) Uani 1 1 d .
C5 C 0.6826(4) -0.31939(12) 0.87311(13) 0.0341(4) Uani 1 1 d .
C6 C 0.5849(4) -0.21537(12) 0.88195(11) 0.0273(3) Uani 1 1 d .
C7 C 0.3826(3) -0.00933(11) 0.80796(10) 0.0213(3) Uani 1 1 d .
C8 C 0.4733(3) 0.10999(11) 0.73768(10) 0.0206(3) Uani 1 1 d .
C9 C 0.3120(4) 0.17600(12) 0.79355(10) 0.0221(3) Uani 1 1 d .
C10 C 0.3421(4) 0.29864(11) 0.75278(11) 0.0256(3) Uani 1 1 d .
C11 C 0.5371(4) 0.35416(12) 0.65561(11) 0.0275(3) Uani 1 1 d .
C12 C 0.7048(4) 0.29031(12) 0.59837(11) 0.0262(3) Uani 1 1 d .
C13 C 0.6757(3) 0.17036(12) 0.63807(10) 0.0228(3) Uani 1 1 d .
F2 F 0.3510(2) -0.05493(7) 0.62143(7) 0.0338(2) Uani 1 1 d .
F3 F 0.5433(3) -0.25567(9) 0.60333(8) 0.0502(3) Uani 1 1 d .
F4 F 0.7701(3) -0.43304(9) 0.76986(10) 0.0608(3) Uani 1 1 d .
F5 F 0.7900(3) -0.40647(8) 0.95582(9) 0.0540(3) Uani 1 1 d .
F6 F 0.5969(3) -0.20752(7) 0.97594(7) 0.0398(2) Uani 1 1 d .
F10 F 0.1804(3) 0.35807(7) 0.80834(7) 0.0378(2) Uani 1 1 d .
F11 F 0.5782(3) 0.47094(7) 0.61285(7) 0.0422(3) Uani 1 1 d .
F12 F 0.9026(2) 0.34982(7) 0.50504(7) 0.0379(2) Uani 1 1 d .
F13 F 0.8483(2) 0.11278(7) 0.58289(6) 0.0313(2) Uani 1 1 d .
N1 N 0.1869(3) -0.01329(10) 0.89666(9) 0.0251(3) Uani 1 1 d .
N2 N 0.1423(3) 0.09911(10) 0.88700(9) 0.0259(3) Uani 1 1 d D
H2 H 0.038(5) 0.1100(17) 0.9410(11) 0.05 Uiso 1 1 d D

loop_
_atom_site_aniso_label
_atom_site_aniso_U_11
_atom_site_aniso_U_22
_atom_site_aniso_U_33
_atom_site_aniso_U_23
_atom_site_aniso_U_13
_atom_site_aniso_U_12
C1 0.0210(6) 0.0204(6) 0.0234(7) -0.0080(5) -0.0009(5) -0.0015(5)
C2 0.0235(7) 0.0241(7) 0.0261(7) -0.0101(6) -0.0036(5) 0.0028(5)
C3 0.0305(8) 0.0359(8) 0.0381(9) -0.0242(7) -0.0032(6) 0.0034(6)
C4 0.0329(8) 0.0249(7) 0.0587(11) -0.0227(8) -0.0078(7) 0.0062(6)
C5 0.0337(8) 0.0194(7) 0.0450(9) -0.0053(6) -0.0136(7) 0.0020(6)
C6 0.0302(7) 0.0233(7) 0.0276(7) -0.0077(6) -0.0073(6) -0.0034(6)
C7 0.0247(7) 0.0208(6) 0.0191(6) -0.0081(5) -0.0046(5) 0.0004(5)
C8 0.0217(6) 0.0205(6) 0.0204(6) -0.0079(5) -0.0060(5) 0.0017(5)
C9 0.0248(7) 0.0227(7) 0.0206(7) -0.0096(5) -0.0053(5) 0.0005(5)
C10 0.0316(7) 0.0214(7) 0.0280(7) -0.0126(6) -0.0093(6) 0.0048(6)
C11 0.0343(8) 0.0170(6) 0.0298(8) -0.0055(6) -0.0108(6) -0.0004(6)
C12 0.0267(7) 0.0256(7) 0.0202(7) -0.0022(6) -0.0034(5) -0.0033(6)
C13 0.0214(6) 0.0260(7) 0.0208(7) -0.0086(6) -0.0037(5) 0.0032(5)
F2 0.0450(5) 0.0339(5) 0.0255(4) -0.0130(4) -0.0117(4) 0.0097(4)
F3 0.0665(7) 0.0534(6) 0.0486(6) -0.0391(5) -0.0099(5) 0.0121(5)
F4 0.0721(8) 0.0346(6) 0.0899(9) -0.0375(6) -0.0204(7) 0.0216(5)
F5 0.0671(7) 0.0232(5) 0.0648(7) -0.0026(5) -0.0315(6) 0.0092(4)
F6 0.0627(6) 0.0282(5) 0.0268(5) -0.0048(4) -0.0175(4) -0.0039(4)
F10 0.0552(6) 0.0268(4) 0.0372(5) -0.0194(4) -0.0050(4) 0.0075(4)
F11 0.0637(7) 0.0180(4) 0.0399(5) -0.0057(4) -0.0075(5) -0.0032(4)
F12 0.0425(5) 0.0301(5) 0.0281(5) -0.0004(4) 0.0053(4) -0.0058(4)
F13 0.0337(5) 0.0306(4) 0.0267(4) -0.0108(4) 0.0041(3) 0.0055(4)
N1 0.0323(6) 0.0212(6) 0.0223(6) -0.0099(5) -0.0006(5) -0.0013(5)
N2 0.0349(7) 0.0228(6) 0.0211(6) -0.0114(5) 0.0011(5) -0.0002(5)

loop_
_atom_type_symbol
_atom_type_description
_atom_type_scat_dispersion_real
_atom_type_scat_dispersion_imag
_atom_type_scat_source
C C 0.0033 0.0016 'International Tables Vol C Tables 4.2.6.8 and 6.1.1.4'
H H 0 0 'International Tables Vol C Tables 4.2.6.8 and 6.1.1.4'
F F 0.0171 0.0103 'International Tables Vol C Tables 4.2.6.8 and 6.1.1.4'
N N 0.0061 0.0033 'International Tables Vol C Tables 4.2.6.8 and 6.1.1.4'

loop_
_geom_angle_atom_site_label_1
_geom_angle_atom_site_label_2
_geom_angle_atom_site_label_3
_geom_angle
C2 C1 C6 116.18(12)
C2 C1 C7 122.46(12)
C6 C1 C7 121.35(12)
F2 C2 C3 117.74(13)
F2 C2 C1 119.96(12)
C3 C2 C1 122.26(13)
F3 C3 C4 120.10(13)
F3 C3 C2 120.04(14)
C4 C3 C2 119.86(14)
F4 C4 C3 120.57(15)
F4 C4 C5 119.91(15)
C3 C4 C5 119.52(13)
F5 C5 C6 119.87(15)
F5 C5 C4 120.18(14)
C6 C5 C4 119.95(14)
F6 C6 C5 117.33(13)
F6 C6 C1 120.48(12)
C5 C6 C1 122.19(14)
N1 C7 C8 110.32(11)
N1 C7 C1 118.83(12)
C8 C7 C1 130.82(12)
C13 C8 C9 118.19(12)
C13 C8 C7 137.76(12)
C9 C8 C7 104.00(11)
N2 C9 C10 130.43(13)
N2 C9 C8 107.16(11)
C10 C9 C8 122.41(13)
F10 C10 C11 121.88(12)
F10 C10 C9 120.36(13)
C11 C10 C9 117.75(13)
F11 C11 C10 120.59(13)
F11 C11 C12 118.31(13)
C10 C11 C12 121.10(12)
F12 C12 C13 120.55(13)
F12 C12 C11 118.16(12)
C13 C12 C11 121.26(13)
F13 C13 C12 119.43(12)
F13 C13 C8 121.25(12)
C12 C13 C8 119.29(12)
C7 N1 N2 106.95(11)
C9 N2 N1 111.56(11)
C9 N2 H2 130.6(13)
N1 N2 H2 117.3(13)

loop_
_geom_bond_atom_site_label_1
_geom_bond_atom_site_label_2
_geom_bond_distance
C1 C2 1.3934(19)
C1 C6 1.3934(19)
C1 C7 1.4776(18)
C2 F2 1.3323(16)
C2 C3 1.382(2)
C3 F3 1.3341(17)
C3 C4 1.376(2)
C4 F4 1.3308(17)
C4 C5 1.381(2)
C5 F5 1.3378(17)
C5 C6 1.379(2)
C6 F6 1.3423(16)
C7 N1 1.3260(17)
C7 C8 1.4334(18)
C8 C13 1.4051(19)
C8 C9 1.4059(18)
C9 N2 1.3515(18)
C9 C10 1.3995(18)
C10 F10 1.3404(16)
C10 C11 1.361(2)
C11 F11 1.3348(16)
C11 C12 1.407(2)
C12 F12 1.3364(16)
C12 C13 1.3688(19)
C13 F13 1.3358(16)
N1 N2 1.3542(16)
N2 H2 0.851(9)
